data_4319836
loop_
_publ_author_name
'Pascale Delangle'
'Christian Husson'
'Colette Lebrun'
'Jacques P\'ecaut'
'Philippe J. A. Vott\'ero'

_publ_section_title
;
 Solid State and Solution Studies of Lanthanide(III) Complexes of
 Cyclohexanetriols, Models of the Coordination Sites Found in Sugars
;
_journal_name_full 'Inorganic Chemistry'
_journal_page_first 2953
_journal_page_last 2962
_journal_paper_doi 10.1021/ic001160e
_journal_volume 40
_journal_year 2001
_chemical_formula_sum 'C12 H24 N3 Nd O15'
_chemical_formula_weight 594.58
_chemical_name_systematic
;
 ?
;
_space_group_IT_number 14
_symmetry_cell_setting monoclinic
_symmetry_space_group_name_Hall '-P 2ybc'
_symmetry_space_group_name_H-M 'P 1 21/c 1'
_atom_sites_solution_hydrogens geom
_atom_sites_solution_primary direct
_atom_sites_solution_secondary difmap
_audit_creation_method SHELXL-97
_cell_angle_alpha 90.00
_cell_angle_beta 116.1280(10)
_cell_angle_gamma 90.00
_cell_formula_units_Z 4
_cell_length_a 14.4172(4)
_cell_length_b 12.0804(3)
_cell_length_c 13.2703(3)
_cell_measurement_temperature 293(2)
_cell_volume 2075.05(9)
_computing_cell_refinement 'Siemens XSCANS'
_computing_data_collection 'Siemens XSCANS'
_computing_data_reduction 'Siemens SHELXTL'
_computing_molecular_graphics 'Siemens SHELXTL'
_computing_publication_material 'Siemens SHELXTL'
_computing_structure_refinement 'SHELXL-97 (Sheldrick, 1997)'
_computing_structure_solution 'SHELXS-97 (Sheldrick, 1990)'
_diffrn_ambient_temperature 293(2)
_diffrn_measured_fraction_theta_full 0.901
_diffrn_measured_fraction_theta_max 0.901
_diffrn_measurement_method '\w scans'
_diffrn_radiation_monochromator graphite
_diffrn_radiation_source 'fine-focus sealed tube'
_diffrn_radiation_type MoK\a
_diffrn_radiation_wavelength 0.71073
_diffrn_reflns_av_R_equivalents 0.0698
_diffrn_reflns_av_sigmaI/netI 0.0597
_diffrn_reflns_limit_h_max 17
_diffrn_reflns_limit_h_min -13
_diffrn_reflns_limit_k_max 14
_diffrn_reflns_limit_k_min -11
_diffrn_reflns_limit_l_max 16
_diffrn_reflns_limit_l_min -16
_diffrn_reflns_number 9537
_diffrn_reflns_theta_full 26.22
_diffrn_reflns_theta_max 26.22
_diffrn_reflns_theta_min 1.57
_exptl_absorpt_coefficient_mu 2.583
_exptl_absorpt_correction_type none
_exptl_crystal_density_diffrn 1.903
_exptl_crystal_density_method 'not measured'
_exptl_crystal_F_000 1188
_refine_diff_density_max 1.333
_refine_diff_density_min -1.566
_refine_diff_density_rms 0.123
_refine_ls_extinction_coef 0.0055(3)
_refine_ls_extinction_expression Fc^*^=kFc[1+0.001xFc^2^\l^3^/sin(2\q)]^-1/4^
_refine_ls_extinction_method SHELXL
_refine_ls_goodness_of_fit_ref 1.113
_refine_ls_hydrogen_treatment mixed
_refine_ls_matrix_type full
_refine_ls_number_parameters 377
_refine_ls_number_reflns 3759
_refine_ls_number_restraints 0
_refine_ls_restrained_S_all 1.113
_refine_ls_R_factor_all 0.0352
_refine_ls_R_factor_gt 0.0323
_refine_ls_shift/su_max 0.019
_refine_ls_shift/su_mean 0.001
_refine_ls_structure_factor_coef Fsqd
_refine_ls_weighting_details 'calc w=1/[\s^2^(Fo^2^)+(0.0408P)^2^+0.0000P] where P=(Fo^2^+2Fc^2^)/3'
_refine_ls_weighting_scheme calc
_refine_ls_wR_factor_gt 0.0819
_refine_ls_wR_factor_ref 0.0835
_reflns_number_gt 3440
_reflns_number_total 3759
_reflns_threshold_expression >2sigma(I)
_cod_data_source_file ic001160e_7.cif
_cod_data_source_block 9
_cod_depositor_comments
;
The following automatic conversions were performed:

'_symmetry_cell_setting' value 'Monoclinic' changed to 'monoclinic'
according to the built-in table from CIF Core dictionary named
'cif_core.dic' version 2.4.1 from 2010-06-29.

Automatic conversion script
Id: cif_fix_values 1646 2011-03-28 12:23:43Z adriana 
;
_cod_database_code 4319836

loop_
_symmetry_equiv_pos_as_xyz
'x, y, z'
'-x, y+1/2, -z+1/2'
'-x, -y, -z'
'x, -y-1/2, z-1/2'

loop_
_atom_site_label
_atom_site_type_symbol
_atom_site_fract_x
_atom_site_fract_y
_atom_site_fract_z
_atom_site_U_iso_or_equiv
_atom_site_adp_type
_atom_site_occupancy
_atom_site_symmetry_multiplicity
_atom_site_calc_flag
_atom_site_refinement_flags
_atom_site_disorder_assembly
_atom_site_disorder_group
Nd Nd 0.162684(13) 0.678567(15) 0.111571(14) 0.01719(11) Uani 1 1 d . . .
O1 O 0.1666(2) 0.4784(3) 0.1186(2) 0.0259(7) Uani 1 1 d . . .
H1O H 0.121(5) 0.458(5) 0.105(5) 0.07(2) Uiso 1 1 d . . .
O2 O 0.3074(2) 0.5870(2) 0.2843(2) 0.0252(6) Uani 1 1 d . . .
H2O H 0.358(4) 0.622(4) 0.335(4) 0.042(14) Uiso 1 1 d . . .
O3 O 0.31555(19) 0.6147(2) 0.0931(2) 0.0271(6) Uani 1 1 d . . .
H3O H 0.339(4) 0.648(4) 0.054(4) 0.038(13) Uiso 1 1 d . . .
O11 O 0.1827(2) 0.8318(2) 0.0015(2) 0.0207(6) Uani 1 1 d . . .
H11O H 0.169(4) 0.825(3) -0.057(4) 0.025(14) Uiso 1 1 d . . .
O12 O 0.06885(19) 0.8591(2) 0.1085(2) 0.0225(6) Uani 1 1 d . . .
H12O H 0.051(3) 0.872(4) 0.147(3) 0.024(12) Uiso 1 1 d . . .
O13 O 0.2726(2) 0.8272(2) 0.2332(3) 0.0228(6) Uani 1 1 d . . .
H13O H 0.304(4) 0.814(3) 0.288(4) 0.014(12) Uiso 1 1 d . . .
O21 O -0.0377(2) 0.6269(3) 0.2634(2) 0.0345(7) Uani 1 1 d . . .
O22 O -0.0094(2) 0.6238(3) 0.1147(2) 0.0319(7) Uani 1 1 d . . .
O23 O 0.1146(2) 0.6669(2) 0.2740(2) 0.0268(6) Uani 1 1 d . . .
O31 O 0.0001(2) 0.6515(3) -0.0727(2) 0.0294(6) Uani 1 1 d . . .
O32 O -0.01899(19) 0.6131(2) -0.24119(19) 0.0288(6) Uani 1 1 d . . .
O33 O 0.13388(18) 0.6234(2) -0.1009(2) 0.0263(6) Uani 1 1 d . . .
O41 O 0.5151(3) 0.3372(3) 0.5454(3) 0.0628(12) Uani 1 1 d . . .
O42 O 0.4768(3) 0.2403(3) 0.3960(3) 0.0579(10) Uani 1 1 d . . .
O43 O 0.6177(2) 0.2089(3) 0.5439(2) 0.0381(7) Uani 1 1 d . . .
N1 N 0.0193(2) 0.6381(3) 0.2182(3) 0.0245(7) Uani 1 1 d . . .
N2 N 0.0383(2) 0.6289(3) -0.1413(2) 0.0235(7) Uani 1 1 d . . .
N3 N 0.5345(2) 0.2623(3) 0.4933(3) 0.0342(8) Uani 1 1 d . . .
C1 C 0.2550(3) 0.4142(3) 0.1922(3) 0.0270(8) Uani 1 1 d . . .
H1 H 0.244(3) 0.383(4) 0.250(4) 0.038(12) Uiso 1 1 d . . .
C2 C 0.3451(3) 0.4940(3) 0.2453(3) 0.0247(8) Uani 1 1 d . . .
H2 H 0.403(3) 0.458(3) 0.310(3) 0.017(9) Uiso 1 1 d . . .
C3 C 0.3886(3) 0.5346(3) 0.1664(3) 0.0267(8) Uani 1 1 d . . .
H3 H 0.444(3) 0.571(3) 0.205(3) 0.025(11) Uiso 1 1 d . . .
C4 C 0.4061(3) 0.4416(4) 0.1004(4) 0.0370(10) Uani 1 1 d . . .
H4B H 0.462(3) 0.402(3) 0.154(3) 0.031(11) Uiso 1 1 d . . .
H4A H 0.429(3) 0.470(4) 0.045(4) 0.046(13) Uiso 1 1 d . . .
C5 C 0.3099(4) 0.3709(4) 0.0407(4) 0.0384(11) Uani 1 1 d . . .
H5B H 0.327(5) 0.315(4) 0.013(5) 0.059(18) Uiso 1 1 d . . .
H5A H 0.250(4) 0.418(4) -0.017(4) 0.038(12) Uiso 1 1 d . . .
C6 C 0.2765(4) 0.3238(3) 0.1259(5) 0.0384(11) Uani 1 1 d . . .
H6B H 0.218(4) 0.277(4) 0.084(4) 0.044(13) Uiso 1 1 d . . .
H6A H 0.332(4) 0.265(4) 0.179(4) 0.047(13) Uiso 1 1 d . . .
C11 C 0.1540(3) 0.9443(3) 0.0123(3) 0.0209(7) Uani 1 1 d . . .
H11 H 0.092(3) 0.964(3) -0.053(3) 0.023(10) Uiso 1 1 d . . .
C12 C 0.1379(3) 0.9490(3) 0.1178(3) 0.0213(8) Uani 1 1 d . . .
H12 H 0.109(4) 1.008(4) 0.118(4) 0.035(13) Uiso 1 1 d . . .
C13 C 0.2360(3) 0.9398(3) 0.2260(3) 0.0223(8) Uani 1 1 d . . .
H13B H 0.217(3) 0.955(3) 0.288(3) 0.020(9) Uiso 1 1 d . . .
C14 C 0.3159(3) 1.0229(3) 0.2276(3) 0.0277(8) Uani 1 1 d . . .
H14B H 0.380(3) 1.017(3) 0.300(4) 0.035(11) Uiso 1 1 d . . .
H14A H 0.286(3) 1.103(4) 0.226(4) 0.039(12) Uiso 1 1 d . . .
C15 C 0.3370(3) 1.0121(4) 0.1252(4) 0.0333(10) Uani 1 1 d . . .
H15B H 0.384(4) 1.067(4) 0.135(4) 0.044(14) Uiso 1 1 d . . .
H15A H 0.360(4) 0.936(4) 0.121(4) 0.039(12) Uiso 1 1 d . . .
C16 C 0.2368(3) 1.0249(4) 0.0170(3) 0.0279(8) Uani 1 1 d . . .
H16B H 0.246(3) 1.018(3) -0.047(3) 0.026(10) Uiso 1 1 d . . .
H16A H 0.215(3) 1.098(3) 0.016(3) 0.015(9) Uiso 1 1 d . . .

loop_
_atom_site_aniso_label
_atom_site_aniso_U_11
_atom_site_aniso_U_22
_atom_site_aniso_U_33
_atom_site_aniso_U_23
_atom_site_aniso_U_13
_atom_site_aniso_U_12
Nd 0.01296(14) 0.02231(16) 0.01829(15) -0.00054(7) 0.00872(10) -0.00206(7)
O1 0.0169(14) 0.0269(16) 0.0337(16) -0.0005(11) 0.0111(12) -0.0036(12)
O2 0.0207(13) 0.0267(14) 0.0244(13) -0.0048(11) 0.0063(11) -0.0024(12)
O3 0.0182(13) 0.0354(16) 0.0326(15) 0.0100(13) 0.0157(12) 0.0042(12)
O11 0.0233(14) 0.0247(14) 0.0164(14) -0.0017(10) 0.0108(12) -0.0003(10)
O12 0.0163(12) 0.0307(15) 0.0278(14) -0.0045(12) 0.0162(12) -0.0014(11)
O13 0.0197(14) 0.0265(15) 0.0172(15) 0.0018(11) 0.0036(12) 0.0004(11)
O21 0.0320(15) 0.0493(19) 0.0347(15) 0.0038(14) 0.0261(13) -0.0035(14)
O22 0.0236(14) 0.0532(19) 0.0212(13) -0.0024(13) 0.0121(11) -0.0103(14)
O23 0.0212(14) 0.0397(16) 0.0208(13) -0.0056(11) 0.0106(12) -0.0079(11)
O31 0.0234(14) 0.0495(17) 0.0221(13) -0.0079(13) 0.0163(12) -0.0105(13)
O32 0.0252(13) 0.0443(16) 0.0166(13) -0.0030(12) 0.0091(11) -0.0085(13)
O33 0.0172(13) 0.0355(15) 0.0287(13) -0.0040(12) 0.0124(11) 0.0003(12)
O41 0.0308(19) 0.076(3) 0.065(2) -0.038(2) 0.0054(18) 0.0119(17)
O42 0.0419(18) 0.075(3) 0.0330(17) -0.0161(18) -0.0056(14) 0.0137(19)
O43 0.0285(15) 0.0607(19) 0.0232(14) 0.0000(14) 0.0097(12) 0.0178(16)
N1 0.0262(17) 0.0238(16) 0.0284(17) 0.0004(14) 0.0165(14) -0.0034(14)
N2 0.0243(16) 0.0257(17) 0.0253(16) -0.0032(13) 0.0152(14) -0.0068(14)
N3 0.0232(17) 0.042(2) 0.0338(18) -0.0060(16) 0.0092(15) 0.0022(16)
C1 0.0228(19) 0.026(2) 0.032(2) 0.0081(17) 0.0117(17) 0.0036(16)
C2 0.0213(18) 0.0256(19) 0.0273(19) 0.0051(16) 0.0107(16) 0.0051(16)
C3 0.0130(17) 0.030(2) 0.035(2) 0.0020(18) 0.0088(16) -0.0011(17)
C4 0.024(2) 0.045(3) 0.047(3) -0.002(2) 0.020(2) 0.007(2)
C5 0.036(2) 0.039(3) 0.042(3) -0.011(2) 0.019(2) 0.006(2)
C6 0.028(2) 0.026(2) 0.053(3) -0.0025(19) 0.011(2) 0.0002(19)
C11 0.0197(18) 0.0194(18) 0.0247(18) 0.0020(15) 0.0109(16) 0.0048(15)
C12 0.0176(17) 0.025(2) 0.0269(19) -0.0020(15) 0.0148(15) -0.0020(17)
C13 0.0246(18) 0.0243(19) 0.0219(18) -0.0035(15) 0.0138(16) -0.0008(16)
C14 0.0222(19) 0.032(2) 0.026(2) -0.0028(17) 0.0080(16) -0.0082(18)
C15 0.029(2) 0.039(3) 0.038(2) -0.004(2) 0.0192(19) -0.012(2)
C16 0.035(2) 0.028(2) 0.027(2) 0.0023(17) 0.0199(18) -0.0029(18)

loop_
_atom_type_symbol
_atom_type_description
_atom_type_scat_dispersion_real
_atom_type_scat_dispersion_imag
_atom_type_scat_source
C C 0.0033 0.0016 'International Tables Vol C Tables 4.2.6.8 and 6.1.1.4'
H H 0.0000 0.0000 'International Tables Vol C Tables 4.2.6.8 and 6.1.1.4'
N N 0.0061 0.0033 'International Tables Vol C Tables 4.2.6.8 and 6.1.1.4'
O O 0.0106 0.0060 'International Tables Vol C Tables 4.2.6.8 and 6.1.1.4'
Nd Nd -0.1943 3.0179 'International Tables Vol C Tables 4.2.6.8 and 6.1.1.4'

loop_
_geom_angle_atom_site_label_1
_geom_angle_atom_site_label_2
_geom_angle_atom_site_label_3
_geom_angle
_geom_angle_site_symmetry_1
_geom_angle_site_symmetry_3
_geom_angle_publ_flag
O1 Nd O3 71.46(9) . . ?
O1 Nd O11 140.38(9) . . ?
O3 Nd O11 80.25(9) . . ?
O1 Nd O13 134.79(9) . . ?
O3 Nd O13 86.98(9) . . ?
O11 Nd O13 68.30(10) . . ?
O1 Nd O23 85.55(8) . . ?
O3 Nd O23 131.41(9) . . ?
O11 Nd O23 133.98(9) . . ?
O13 Nd O23 79.75(9) . . ?
O1 Nd O31 84.57(10) . . ?
O3 Nd O31 110.54(9) . . ?
O11 Nd O31 79.96(9) . . ?
O13 Nd O31 140.65(10) . . ?
O23 Nd O31 109.06(8) . . ?
O1 Nd O12 148.89(9) . . ?
O3 Nd O12 139.53(9) . . ?
O11 Nd O12 63.08(9) . . ?
O13 Nd O12 64.71(9) . . ?
O23 Nd O12 73.78(9) . . ?
O31 Nd O12 80.68(9) . . ?
O1 Nd O2 62.59(9) . . ?
O3 Nd O2 62.65(9) . . ?
O11 Nd O2 126.37(9) . . ?
O13 Nd O2 72.23(9) . . ?
O23 Nd O2 68.78(9) . . ?
O31 Nd O2 147.10(9) . . ?
O12 Nd O2 126.64(8) . . ?
O1 Nd O22 75.52(9) . . ?
O3 Nd O22 146.50(10) . . ?
O11 Nd O22 124.64(9) . . ?
O13 Nd O22 121.34(9) . . ?
O23 Nd O22 49.47(8) . . ?
O31 Nd O22 60.05(8) . . ?
O12 Nd O22 73.37(9) . . ?
O2 Nd O22 106.45(8) . . ?
O1 Nd O33 77.73(8) . . ?
O3 Nd O33 63.65(8) . . ?
O11 Nd O33 64.89(8) . . ?
O13 Nd O33 127.71(9) . . ?
O23 Nd O33 152.02(8) . . ?
O31 Nd O33 47.62(8) . . ?
O12 Nd O33 110.56(8) . . ?
O2 Nd O33 120.46(8) . . ?
O22 Nd O33 104.02(8) . . ?
C1 O1 Nd 124.2(2) . . ?
C2 O2 Nd 107.6(2) . . ?
C3 O3 Nd 124.4(2) . . ?
C11 O11 Nd 122.4(2) . . ?
C12 O12 Nd 107.5(2) . . ?
C13 O13 Nd 122.0(2) . . ?
N1 O22 Nd 97.19(19) . . ?
N1 O23 Nd 98.50(19) . . ?
N2 O31 Nd 102.0(2) . . ?
N2 O33 Nd 93.87(18) . . ?
O21 N1 O22 123.5(3) . . ?
O21 N1 O23 121.8(3) . . ?
O22 N1 O23 114.8(3) . . ?
O32 N2 O33 123.2(3) . . ?
O32 N2 O31 120.3(3) . . ?
O33 N2 O31 116.5(3) . . ?
O42 N3 O41 122.2(4) . . ?
O42 N3 O43 119.8(4) . . ?
O41 N3 O43 118.0(3) . . ?
O1 C1 C6 109.9(3) . . ?
O1 C1 C2 107.0(3) . . ?
C6 C1 C2 112.0(3) . . ?
O2 C2 C3 109.3(3) . . ?
O2 C2 C1 106.3(3) . . ?
C3 C2 C1 114.4(3) . . ?
O3 C3 C4 111.4(3) . . ?
O3 C3 C2 106.3(3) . . ?
C4 C3 C2 112.6(3) . . ?
C3 C4 C5 111.8(3) . . ?
C4 C5 C6 109.8(4) . . ?
C1 C6 C5 111.9(4) . . ?
O11 C11 C12 107.0(3) . . ?
O11 C11 C16 110.7(3) . . ?
C12 C11 C16 112.0(3) . . ?
O12 C12 C13 110.3(3) . . ?
O12 C12 C11 105.9(3) . . ?
C13 C12 C11 114.5(3) . . ?
O13 C13 C12 107.0(3) . . ?
O13 C13 C14 111.6(3) . . ?
C12 C13 C14 110.5(3) . . ?
C13 C14 C15 112.3(3) . . ?
C14 C15 C16 110.5(3) . . ?
C11 C16 C15 111.9(3) . . ?

loop_
_geom_bond_atom_site_label_1
_geom_bond_atom_site_label_2
_geom_bond_distance
_geom_bond_site_symmetry_2
_geom_bond_publ_flag
Nd O1 2.419(3) . ?
Nd O3 2.447(3) . ?
Nd O11 2.453(3) . ?
Nd O13 2.468(3) . ?
Nd O23 2.542(3) . ?
Nd O31 2.556(3) . ?
Nd O12 2.557(3) . ?
Nd O2 2.573(3) . ?
Nd O22 2.586(3) . ?
Nd O33 2.746(2) . ?
O1 C1 1.443(5) . ?
O2 C2 1.440(5) . ?
O3 C3 1.446(5) . ?
O11 C11 1.446(4) . ?
O12 C12 1.442(5) . ?
O13 C13 1.447(4) . ?
O21 N1 1.220(4) . ?
O22 N1 1.259(4) . ?
O23 N1 1.289(4) . ?
O31 N2 1.284(4) . ?
O32 N2 1.229(4) . ?
O33 N2 1.241(4) . ?
O41 N3 1.243(5) . ?
O42 N3 1.218(4) . ?
O43 N3 1.264(4) . ?
C1 C6 1.517(6) . ?
C1 C2 1.519(5) . ?
C2 C3 1.519(5) . ?
C3 C4 1.513(6) . ?
C4 C5 1.520(6) . ?
C5 C6 1.521(7) . ?
C11 C12 1.518(5) . ?
C11 C16 1.519(5) . ?
C12 C13 1.512(5) . ?
C13 C14 1.522(5) . ?
C14 C15 1.523(6) . ?
C15 C16 1.531(6) . ?

loop_
_geom_hbond_atom_site_label_D
_geom_hbond_atom_site_label_H
_geom_hbond_atom_site_label_A
_geom_hbond_distance_DH
_geom_hbond_distance_HA
_geom_hbond_distance_DA
_geom_hbond_angle_DHA
_geom_hbond_site_symmetry_A
O1 H1O O31 0.65(6) 2.08(6) 2.706(4) 162(7) 3_565
O2 H2O O41 0.86(5) 1.88(5) 2.720(4) 166(5) 3_666
O3 H3O O43 0.84(5) 1.82(5) 2.659(4) 173(5) 2_655
O11 H11O O23 0.71(5) 2.03(5) 2.733(4) 170(5) 4_575
O12 H12O O32 0.69(4) 2.14(5) 2.814(4) 170(5) 4_576
O13 H13O O43 0.69(4) 2.02(5) 2.705(4) 171(5) 3_666
